data_2016304
loop_
_publ_author_name
'Gli\'nski, Marek'
'Wilczkowska, Ewa'
'Madura, Izabela D.'
'Zachara, Janusz'

_publ_section_title
;
 Hydrogen-bonded networks in
 1-(4-methoxyphenyl)-2,2-dimethylpropan-1-ol
;
_journal_coeditor_code BM3037
_journal_issue 12
_journal_name_full 'Acta Crystallographica Section C'
_journal_page_first o720
_journal_page_last o722
_journal_paper_doi 10.1107/S0108270107046975
_journal_volume 63
_journal_year 2007
_chemical_formula_iupac 'C12 H18 O2'
_chemical_formula_moiety 'C12 H18 O2'
_chemical_formula_sum 'C12 H18 O2'
_chemical_formula_weight 194.26
_chemical_melting_point 313
_chemical_name_systematic
;
1-(4-methoxyphenyl)-2,2-dimethylpropan-1-ol
;
_space_group_IT_number 29
_symmetry_cell_setting orthorhombic
_symmetry_space_group_name_Hall 'P 2c -2ac'
_symmetry_space_group_name_H-M 'P c a 21'
_atom_sites_solution_hydrogens geom
_atom_sites_solution_primary direct
_atom_sites_solution_secondary difmap
_audit_creation_method SHELXL97
_cell_angle_alpha 90.00
_cell_angle_beta 90.00
_cell_angle_gamma 90.00
_cell_formula_units_Z 8
_cell_length_a 20.8868(6)
_cell_length_b 6.00175(18)
_cell_length_c 17.3531(5)
_cell_measurement_reflns_used 26338
_cell_measurement_temperature 173(2)
_cell_measurement_theta_max 28.838
_cell_measurement_theta_min 2.276
_cell_volume 2175.34(11)
_computing_cell_refinement 'CrysAlis RED (Oxford Diffraction, 2005)'
_computing_data_collection 'CrysAlis CCD (Oxford Diffraction, 2005)'
_computing_data_reduction 'CrysAlis RED (Oxford Diffraction, 2005)'
_computing_molecular_graphics
;
ORTEPIII (Burnett & Johnson, 1996) and
ORTEP-3 for Windows (Version 1.08; Farrugia, 1997)
;
_computing_publication_material
;
SHELXL97 (Sheldrick, 1997) and PLATON (Spek, 2003)
;
_computing_structure_refinement 'SHELXL97 (Sheldrick, 1997)'
_computing_structure_solution 'SHELXS97 (Sheldrick, 1990)'
_diffrn_ambient_temperature 173(2)
_diffrn_measured_fraction_theta_full 0.976
_diffrn_measured_fraction_theta_max 0.976
_diffrn_measurement_device_type 'Oxford Diffraction KM-4 CCD area-detector'
_diffrn_measurement_method \w
_diffrn_radiation_monochromator graphite
_diffrn_radiation_source 'fine-focus sealed tube'
_diffrn_radiation_type MoK\a
_diffrn_radiation_wavelength 0.71073
_diffrn_reflns_av_R_equivalents 0.0182
_diffrn_reflns_av_sigmaI/netI 0.0144
_diffrn_reflns_limit_h_max 28
_diffrn_reflns_limit_h_min -28
_diffrn_reflns_limit_k_max 8
_diffrn_reflns_limit_k_min -8
_diffrn_reflns_limit_l_max 23
_diffrn_reflns_limit_l_min -22
_diffrn_reflns_number 33345
_diffrn_reflns_theta_full 28.64
_diffrn_reflns_theta_max 28.64
_diffrn_reflns_theta_min 3.05
_diffrn_standards_decay_% 0
_diffrn_standards_number 0
_exptl_absorpt_coefficient_mu 0.079
_exptl_absorpt_correction_T_max 0.988
_exptl_absorpt_correction_T_min 0.956
_exptl_absorpt_correction_type multi-scan
_exptl_absorpt_process_details
;
(CrysAlis RED; Oxford Diffraction, 2005)
;
_exptl_crystal_colour colourless
_exptl_crystal_density_diffrn 1.186
_exptl_crystal_density_method 'not measured'
_exptl_crystal_description prism
_exptl_crystal_F_000 848
_exptl_crystal_size_max 0.53
_exptl_crystal_size_mid 0.37
_exptl_crystal_size_min 0.15
_refine_diff_density_max 0.203
_refine_diff_density_min -0.182
_refine_ls_extinction_method none
_refine_ls_goodness_of_fit_ref 1.088
_refine_ls_hydrogen_treatment constr
_refine_ls_matrix_type full
_refine_ls_number_parameters 278
_refine_ls_number_reflns 2812
_refine_ls_number_restraints 9
_refine_ls_restrained_S_all 1.089
_refine_ls_R_factor_all 0.0315
_refine_ls_R_factor_gt 0.0273
_refine_ls_shift/su_max 0.000
_refine_ls_shift/su_mean 0.000
_refine_ls_structure_factor_coef Fsqd
_refine_ls_weighting_details 'calc w = 1/[\s^2^(Fo^2^)+(0.0487P)^2^+0.0706P] where P=(Fo^2^+2Fc^2^)/3'
_refine_ls_weighting_scheme calc
_refine_ls_wR_factor_gt 0.0720
_refine_ls_wR_factor_ref 0.0733
_reflns_number_gt 2553
_reflns_number_total 2812
_reflns_threshold_expression I>2\s(I)
_cod_data_source_file bm3037.cif
_cod_data_source_block I
_cod_database_code 2016304
_cod_database_fobs_code 2016304

loop_
_symmetry_equiv_pos_as_xyz
'x, y, z'
'-x, -y, z+1/2'
'x+1/2, -y, z'
'-x+1/2, y, z+1/2'

loop_
_atom_site_type_symbol
_atom_site_label
_atom_site_fract_x
_atom_site_fract_y
_atom_site_fract_z
_atom_site_U_iso_or_equiv
_atom_site_adp_type
_atom_site_calc_flag
_atom_site_refinement_flags
_atom_site_occupancy
_atom_site_disorder_assembly
_atom_site_disorder_group
O O1 0.47506(5) 0.07793(18) 0.59169(6) 0.0220(2) Uani d . 1 . .
H H1 0.4660 0.0015 0.6308 0.033 Uiso calc R 1 . .
O O2 0.55631(5) 0.20131(17) 0.23957(6) 0.0230(2) Uani d . 1 . .
C C1 0.47430(6) 0.0542(2) 0.45348(8) 0.0160(3) Uani d . 1 . .
C C2 0.50802(7) 0.2521(2) 0.44385(8) 0.0183(3) Uani d . 1 . .
H H2 0.5118 0.3519 0.4861 0.022 Uiso calc R 1 . .
C C3 0.53637(7) 0.3074(2) 0.37374(9) 0.0193(3) Uani d . 1 . .
H H3 0.5595 0.4428 0.3684 0.023 Uiso calc R 1 . .
C C4 0.53053(6) 0.1624(2) 0.31160(8) 0.0184(3) Uani d . 1 . .
C C5 0.49822(7) -0.0387(2) 0.32022(9) 0.0197(3) Uani d . 1 . .
H H5 0.4948 -0.1389 0.2780 0.024 Uiso calc R 1 . .
C C6 0.47100(7) -0.0922(2) 0.39090(9) 0.0180(3) Uani d . 1 . .
H H6 0.4497 -0.2310 0.3968 0.022 Uiso calc R 1 . .
C C7 0.43822(6) -0.0002(2) 0.52676(8) 0.0164(3) Uani d . 1 . .
H H7 0.4347 -0.1660 0.5307 0.020 Uiso calc R 1 . .
C C8 0.36917(6) 0.0987(2) 0.52742(8) 0.0180(3) Uani d . 1 . .
C C9 0.37051(7) 0.3533(2) 0.51973(10) 0.0241(3) Uani d . 1 . .
H H9A 0.3854 0.3939 0.4680 0.036 Uiso calc R 1 . .
H H9B 0.3997 0.4158 0.5583 0.036 Uiso calc R 1 . .
H H9C 0.3273 0.4128 0.5279 0.036 Uiso calc R 1 . .
C C10 0.33679(8) 0.0363(3) 0.60384(10) 0.0290(4) Uani d . 1 . .
H H10A 0.2928 0.0934 0.6042 0.043 Uiso calc R 1 . .
H H10B 0.3608 0.1020 0.6468 0.043 Uiso calc R 1 . .
H H10C 0.3361 -0.1261 0.6094 0.043 Uiso calc R 1 . .
C C11 0.33044(8) -0.0012(3) 0.46121(10) 0.0253(3) Uani d . 1 . .
H H11A 0.3317 -0.1641 0.4645 0.038 Uiso calc R 1 . .
H H11B 0.3488 0.0467 0.4120 0.038 Uiso calc R 1 . .
H H11C 0.2860 0.0498 0.4647 0.038 Uiso calc R 1 . .
C C12 0.58955(8) 0.4076(3) 0.22978(10) 0.0290(4) Uani d . 1 . .
H H12A 0.5599 0.5317 0.2381 0.043 Uiso calc R 1 . .
H H12B 0.6069 0.4157 0.1774 0.043 Uiso calc R 1 . .
H H12C 0.6246 0.4167 0.2671 0.043 Uiso calc R 1 . .
C C27 0.61420(8) 0.4136(4) 0.63370(11) 0.0173(4) Uani d PDU 0.787(3) A 1
H H27 0.6215 0.2489 0.6341 0.021 Uiso calc PR 0.787(3) A 1
O O21 0.54726(6) 0.4557(2) 0.64618(8) 0.0250(4) Uani d PD 0.787(3) A 1
H H21 0.5258 0.3465 0.6304 0.037 Uiso calc PR 0.787(3) A 1
C C27A 0.6034(4) 0.4767(9) 0.6356(5) 0.026(2) Uiso d PDU 0.213(3) A 2
H H27A 0.5624 0.5608 0.6417 0.032 Uiso calc PR 0.213(3) A 2
O O21A 0.5962(3) 0.2398(8) 0.6434(4) 0.0289(16) Uani d PD 0.213(3) A 2
H H21A 0.5646 0.1972 0.6174 0.043 Uiso calc PR 0.213(3) A 2
O O22 0.70957(5) 0.73408(19) 0.34740(6) 0.0237(2) Uani d . 1 . .
C C21 0.63463(7) 0.5057(3) 0.55560(9) 0.0220(3) Uani d . 1 . .
C C22 0.61170(7) 0.7037(3) 0.52447(9) 0.0238(3) Uani d . 1 A .
H H22 0.5796 0.7841 0.5514 0.029 Uiso calc R 1 . .
C C23 0.63470(7) 0.7873(3) 0.45468(9) 0.0210(3) Uani d . 1 . .
H H23 0.6184 0.9226 0.4342 0.025 Uiso calc R 1 A .
C C24 0.68204(7) 0.6688(2) 0.41559(8) 0.0189(3) Uani d . 1 A .
C C25 0.70449(7) 0.4678(2) 0.44528(9) 0.0223(3) Uani d . 1 . .
H H25 0.7362 0.3857 0.4182 0.027 Uiso calc R 1 A .
C C26 0.68054(7) 0.3879(2) 0.51415(9) 0.0225(3) Uani d . 1 A .
H H26 0.6957 0.2497 0.5336 0.027 Uiso calc R 1 . .
C C28 0.65265(7) 0.5205(2) 0.70188(9) 0.0204(3) Uani d D 1 . .
C C29 0.64782(9) 0.7742(3) 0.70457(10) 0.0289(3) Uani d . 1 A .
H H29A 0.6709 0.8301 0.7498 0.043 Uiso calc R 1 . .
H H29B 0.6027 0.8181 0.7080 0.043 Uiso calc R 1 . .
H H29C 0.6667 0.8373 0.6577 0.043 Uiso calc R 1 . .
C C30 0.62705(8) 0.4271(3) 0.77822(9) 0.0292(3) Uani d . 1 A .
H H30A 0.6535 0.4819 0.8209 0.044 Uiso calc R 1 . .
H H30B 0.6287 0.2639 0.7769 0.044 Uiso calc R 1 . .
H H30C 0.5827 0.4758 0.7856 0.044 Uiso calc R 1 . .
C C31 0.72248(7) 0.4491(3) 0.69301(9) 0.0241(3) Uani d . 1 A .
H H31A 0.7402 0.5138 0.6457 0.036 Uiso calc R 1 . .
H H31B 0.7249 0.2862 0.6901 0.036 Uiso calc R 1 . .
H H31C 0.7472 0.5015 0.7375 0.036 Uiso calc R 1 . .
C C32 0.68837(9) 0.9378(3) 0.31457(9) 0.0295(4) Uani d . 1 . .
H H32A 0.6427 0.9270 0.3024 0.044 Uiso calc R 1 . .
H H32B 0.7125 0.9677 0.2673 0.044 Uiso calc R 1 . .
H H32C 0.6953 1.0593 0.3514 0.044 Uiso calc R 1 . .

loop_
_atom_site_aniso_label
_atom_site_aniso_U_11
_atom_site_aniso_U_22
_atom_site_aniso_U_33
_atom_site_aniso_U_12
_atom_site_aniso_U_13
_atom_site_aniso_U_23
O1 0.0226(5) 0.0292(6) 0.0143(5) -0.0067(4) -0.0037(4) 0.0015(4)
O2 0.0266(5) 0.0246(5) 0.0179(5) 0.0000(4) 0.0049(4) 0.0013(4)
C1 0.0125(6) 0.0194(6) 0.0160(6) 0.0012(5) -0.0009(5) 0.0008(5)
C2 0.0178(6) 0.0189(6) 0.0181(7) -0.0015(5) -0.0018(5) -0.0042(5)
C3 0.0169(6) 0.0193(6) 0.0218(7) -0.0028(5) -0.0009(5) 0.0004(5)
C4 0.0161(6) 0.0229(7) 0.0161(7) 0.0038(5) 0.0008(5) 0.0019(5)
C5 0.0199(7) 0.0209(7) 0.0183(7) 0.0033(6) -0.0007(5) -0.0043(5)
C6 0.0170(6) 0.0173(6) 0.0198(7) 0.0000(5) -0.0015(5) -0.0009(5)
C7 0.0163(6) 0.0171(6) 0.0157(6) -0.0027(5) -0.0015(5) -0.0005(5)
C8 0.0165(6) 0.0199(6) 0.0175(6) 0.0002(5) 0.0010(5) 0.0013(5)
C9 0.0263(7) 0.0196(6) 0.0265(7) 0.0031(5) 0.0050(6) -0.0003(6)
C10 0.0224(7) 0.0371(9) 0.0274(8) 0.0024(6) 0.0081(6) 0.0095(7)
C11 0.0175(6) 0.0288(8) 0.0296(8) 0.0004(6) -0.0047(6) 0.0001(7)
C12 0.0356(9) 0.0259(8) 0.0254(8) 0.0002(6) 0.0107(7) 0.0049(6)
C27 0.0131(9) 0.0195(11) 0.0195(9) 0.0005(8) 0.0019(7) 0.0026(8)
O21 0.0157(7) 0.0310(8) 0.0282(8) -0.0051(5) 0.0042(6) -0.0047(6)
O21A 0.028(3) 0.024(3) 0.035(3) -0.009(2) -0.014(2) 0.009(2)
O22 0.0246(5) 0.0291(5) 0.0174(5) 0.0048(4) 0.0025(4) 0.0008(4)
C21 0.0165(6) 0.0308(7) 0.0187(7) -0.0082(6) -0.0034(5) 0.0031(6)
C22 0.0169(6) 0.0342(8) 0.0203(7) 0.0029(6) -0.0005(6) -0.0024(6)
C23 0.0192(7) 0.0246(7) 0.0192(7) 0.0031(6) -0.0035(5) -0.0014(6)
C24 0.0173(6) 0.0236(7) 0.0159(6) -0.0018(5) -0.0027(5) -0.0026(5)
C25 0.0224(7) 0.0225(7) 0.0219(7) 0.0025(5) -0.0031(6) -0.0051(6)
C26 0.0248(7) 0.0201(6) 0.0226(7) -0.0026(6) -0.0057(6) -0.0003(6)
C28 0.0196(7) 0.0241(7) 0.0175(6) -0.0022(6) 0.0016(6) 0.0018(6)
C29 0.0374(9) 0.0252(8) 0.0241(8) 0.0039(6) 0.0042(7) -0.0006(6)
C30 0.0287(8) 0.0375(9) 0.0212(7) -0.0057(7) 0.0032(6) 0.0058(7)
C31 0.0228(7) 0.0290(8) 0.0205(7) 0.0018(6) -0.0022(6) -0.0021(6)
C32 0.0373(9) 0.0316(8) 0.0198(7) 0.0037(7) 0.0030(7) 0.0046(6)

loop_
_atom_type_symbol
_atom_type_description
_atom_type_scat_dispersion_real
_atom_type_scat_dispersion_imag
_atom_type_scat_source
C C 0.0033 0.0000 'International Tables Vol C Tables 4.2.6.8 and 6.1.1.4'
H H 0.0000 0.0000 'International Tables Vol C Tables 4.2.6.8 and 6.1.1.4'
O O 0.0106 0.0000 'International Tables Vol C Tables 4.2.6.8 and 6.1.1.4'

loop_
_geom_angle_atom_site_label_1
_geom_angle_atom_site_label_2
_geom_angle_atom_site_label_3
_geom_angle
O1 C7 C1 108.69(10)
O1 C7 C8 111.33(11)
O1 C7 H7 108.0
O2 C4 C3 124.17(13)
O2 C4 C5 115.68(12)
O2 C12 H12A 109.5
O2 C12 H12B 109.5
O2 C12 H12C 109.5
C1 C2 C3 121.56(13)
C1 C2 H2 119.2
C1 C6 H6 119.3
C1 C7 H7 108.0
C1 C7 C8 112.60(11)
C2 C1 C6 117.91(13)
C2 C1 C7 122.49(13)
C2 C3 H3 120.3
C3 C2 H2 119.2
C4 O2 C12 116.32(12)
C4 C3 C2 119.39(13)
C4 C3 H3 120.3
C4 C5 H5 120.2
C5 C4 C3 120.13(13)
C5 C6 C1 121.34(13)
C5 C6 H6 119.3
C6 C1 C7 119.49(12)
C6 C5 C4 119.60(13)
C6 C5 H5 120.2
C7 O1 H1 109.5
C8 C7 H7 108.0
C8 C9 H9A 109.5
C8 C9 H9B 109.5
C8 C9 H9C 109.5
C8 C10 H10A 109.5
C8 C10 H10B 109.5
C8 C10 H10C 109.5
C8 C11 H11A 109.5
C8 C11 H11B 109.5
C8 C11 H11C 109.5
C9 C8 C7 111.19(11)
C9 C8 C10 109.03(12)
C10 C8 C7 108.72(12)
C11 C8 C7 109.56(12)
C11 C8 C9 109.58(12)
C11 C8 C10 108.71(12)
H9A C9 H9B 109.5
H9A C9 H9C 109.5
H9B C9 H9C 109.5
H10A C10 H10B 109.5
H10A C10 H10C 109.5
H10B C10 H10C 109.5
H11A C11 H11B 109.5
H11A C11 H11C 109.5
H11B C11 H11C 109.5
H12A C12 H12C 109.5
H12A C12 H12B 109.5
H12B C12 H12C 109.5
O21 C27 C21 110.04(16)
O21 C27 C28 108.23(14)
O21 C27 H27 108.7
O21A C27A C21 103.9(6)
O21A C27A C28 99.6(3)
O21A C27A H27A 113.6
O22 C24 C23 124.82(14)
O22 C24 C25 115.15(13)
O22 C32 H32A 109.5
O22 C32 H32B 109.5
O22 C32 H32C 109.5
C21 C22 C23 121.72(14)
C21 C22 H22 119.1
C21 C26 H26 119.3
C21 C27 C28 112.27(14)
C21 C27A C28 111.4(6)
C21 C27 H27 108.7
C21 C27A H27A 113.6
C22 C21 C26 118.07(14)
C22 C21 C27 123.98(16)
C22 C21 C27A 107.5(3)
C22 C23 H23 120.6
C23 C22 H22 119.1
C24 O22 C32 117.46(12)
C24 C23 C22 118.87(14)
C24 C23 H23 120.6
C24 C25 H25 120.0
C25 C24 C23 120.03(14)
C25 C26 C21 121.37(14)
C25 C26 H26 119.3
C26 C21 C27 117.92(15)
C26 C21 C27A 134.3(3)
C26 C25 C24 119.91(14)
C26 C25 H25 120.0
C27 O21 H21 109.5
C27A O21A H21A 109.5
C28 C27 H27 108.7
C28 C27A H27A 113.6
C28 C29 H29A 109.5
C28 C29 H29B 109.5
C28 C29 H29C 109.5
C28 C30 H30A 109.5
C28 C30 H30B 109.5
C28 C30 H30C 109.5
C28 C31 H31A 109.5
C28 C31 H31B 109.5
C28 C31 H31C 109.5
C29 C28 C27 113.42(15)
C29 C28 C27A 98.4(2)
C29 C28 C30 108.35(13)
C29 C28 C31 110.22(13)
C30 C28 C27 108.88(13)
C30 C28 C27A 110.1(4)
C31 C28 C27 107.37(13)
C31 C28 C27A 120.4(4)
C31 C28 C30 108.49(13)
H29A C29 H29B 109.5
H29A C29 H29C 109.5
H29B C29 H29C 109.5
H30A C30 H30B 109.5
H30A C30 H30C 109.5
H30B C30 H30C 109.5
H31A C31 H31B 109.5
H31A C31 H31C 109.5
H31B C31 H31C 109.5
H32A C32 H32B 109.5
H32A C32 H32C 109.5
H32B C32 H32C 109.5

loop_
_geom_bond_atom_site_label_1
_geom_bond_atom_site_label_2
_geom_bond_distance
_geom_bond_publ_flag
O1 C7 1.4428(17) y
O1 H1 0.8400 ?
C1 C7 1.5138(19) y
O2 C4 1.3809(17) y
O2 C12 1.4294(19) y
C1 C2 1.3908(19) ?
C1 C6 1.398(2) ?
C2 C3 1.393(2) ?
C2 H2 0.9500 ?
C3 C4 1.391(2) ?
C3 H3 0.9500 ?
C4 C5 1.391(2) ?
C5 C6 1.389(2) ?
C5 H5 0.9500 ?
C6 H6 0.9500 ?
C7 C8 1.5598(18) ?
C7 H7 1.0000 ?
C8 C11 1.528(2) ?
C8 C9 1.534(2) ?
C8 C10 1.535(2) ?
C9 H9A 0.9800 ?
C9 H9B 0.9800 ?
C9 H9C 0.9800 ?
C10 H10A 0.9800 ?
C10 H10B 0.9800 ?
C10 H10C 0.9800 ?
C11 H11A 0.9800 ?
C11 H11B 0.9800 ?
C11 H11C 0.9800 ?
C12 H12A 0.9800 ?
C12 H12B 0.9800 ?
C12 H12C 0.9800 ?
O21 C27 1.437(2) y
C21 C27 1.525(2) y
C27 C28 1.567(2) ?
C27 H27 1.0000 ?
O21 H21 0.8400 ?
O21A C27A 1.436(3) ?
C27A C21 1.543(11) ?
C27A C28 1.565(3) ?
C27A H27A 1.0000 ?
O21A H21A 0.8400 ?
O22 C24 1.3727(18) y
O22 C32 1.4198(19) y
C21 C22 1.390(2) ?
C21 C26 1.392(2) ?
C22 C23 1.396(2) ?
C22 H22 0.9500 ?
C23 C24 1.394(2) ?
C23 H23 0.9500 ?
C24 C25 1.393(2) ?
C25 C26 1.381(2) ?
C25 H25 0.9500 ?
C26 H26 0.9500 ?
C28 C29 1.527(2) ?
C28 C31 1.528(2) ?
C28 C30 1.535(2) ?
C29 H29A 0.9800 ?
C29 H29B 0.9800 ?
C29 H29C 0.9800 ?
C30 H30A 0.9800 ?
C30 H30B 0.9800 ?
C30 H30C 0.9800 ?
C31 H31A 0.9800 ?
C31 H31B 0.9800 ?
C31 H31C 0.9800 ?
C32 H32A 0.9800 ?
C32 H32B 0.9800 ?
C32 H32C 0.9800 ?

loop_
_geom_hbond_atom_site_label_D
_geom_hbond_atom_site_label_H
_geom_hbond_atom_site_label_A
_geom_hbond_site_symmetry_A
_geom_hbond_distance_DH
_geom_hbond_distance_HA
_geom_hbond_distance_DA
_geom_hbond_angle_DHA
_geom_hbond_publ_flag
O21 H21 O1 . 0.84 2.04 2.883(2) 179 y
O1 H1 O2 2_655 0.84 2.29 3.134(2) 178 y
C31 H31C O22 4_655 0.98 2.53 3.481(2) 163 y

loop_
_geom_torsion_atom_site_label_1
_geom_torsion_atom_site_label_2
_geom_torsion_atom_site_label_3
_geom_torsion_atom_site_label_4
_geom_torsion
_geom_torsion_publ_flag
C2 C1 C7 O1 -38.41(17) ?
C6 C1 C7 O1 145.45(12) ?
O1 C7 C8 C10 -57.25(15) ?
O1 C7 C8 C11 -175.93(11) ?
O1 C7 C8 C9 62.79(15) ?
C2 C1 C7 C8 85.42(15) ?
C6 C1 C7 C8 -90.72(15) ?
C6 C1 C2 C3 1.7(2) ?
C7 C1 C2 C3 -174.49(13) ?
C1 C2 C3 C4 0.5(2) ?
C12 O2 C4 C3 -1.5(2) ?
C12 O2 C4 C5 179.87(13) ?
C2 C3 C4 O2 179.56(13) ?
C2 C3 C4 C5 -1.8(2) ?
O2 C4 C5 C6 179.71(12) ?
C3 C4 C5 C6 1.0(2) ?
C4 C5 C6 C1 1.3(2) ?
C2 C1 C6 C5 -2.6(2) ?
C7 C1 C6 C5 173.74(12) ?
C1 C7 C8 C9 -59.57(15) ?
C1 C7 C8 C10 -179.61(12) ?
C1 C7 C8 C11 61.71(15) ?
O21 C27 C21 C22 37.5(2) y
O21 C27 C21 C26 -144.65(15) y
O21 C27 C28 C29 -64.98(19) y
O21 C27 C28 C30 55.7(2) y
O21 C27 C28 C31 173.00(15) y
O21A C27A C21 C22 146.7(3) y
O21A C27A C21 C26 -37.6(5) y
O21A C27A C28 C29 -167.7(6) y
O21A C27A C28 C30 -54.6(7) y
O21A C27A C28 C31 72.8(7) y
C28 C27 C21 C22 -83.13(19) ?
C28 C27A C21 C22 -106.9(4) ?
C28 C27 C21 C26 94.74(19) ?
C28 C27A C21 C26 68.7(4) ?
C26 C21 C22 C23 -1.6(2) ?
C27 C21 C22 C23 176.25(13) ?
C27A C21 C22 C23 174.8(2) ?
C21 C22 C23 C24 -0.2(2) ?
C32 O22 C24 C23 0.3(2) ?
C32 O22 C24 C25 179.95(13) ?
C22 C23 C24 O22 -178.77(13) ?
C22 C23 C24 C25 1.6(2) ?
O22 C24 C25 C26 179.24(12) ?
C23 C24 C25 C26 -1.1(2) ?
C24 C25 C26 C21 -0.8(2) ?
C22 C21 C26 C25 2.1(2) ?
C27 C21 C26 C25 -175.86(13) ?
C27A C21 C26 C25 -173.1(2) ?
C21 C27 C28 C29 56.7(2) ?
C21 C27 C28 C30 177.37(15) ?
C21 C27 C28 C31 -65.36(19) ?
C21 C27A C28 C29 83.1(4) ?
C21 C27A C28 C31 -36.4(4) ?
C21 C27A C28 C30 -163.7(3) ?
